data_1563791
loop_
_publ_author_name
'Xiao, Jun-Xia'
'Ma, De-Yun'

_publ_section_title
;
 Syntheses, structures, luminescent and catalytic properties of two 3D
 metal-organic frameworks
;
_journal_name_full 'Inorganica Chimica Acta'
_journal_page_first 6
_journal_page_last 11
_journal_paper_doi 10.1016/j.ica.2018.07.054
_journal_volume 483
_journal_year 2018
_chemical_formula_moiety 'C129 H100 N4 O33 Zn9'
_chemical_formula_sum 'C129 H100 N4 O33 Zn9'
_chemical_formula_weight 2822.45
_space_group_crystal_system triclinic
_space_group_IT_number 2
_space_group_name_Hall '-P 1'
_space_group_name_H-M_alt 'P -1'
_atom_sites_solution_hydrogens mixed
_cell_angle_alpha 101.858(2)
_cell_angle_beta 93.315(2)
_cell_angle_gamma 109.524(2)
_cell_formula_units_Z 1
_cell_length_a 12.4606(10)
_cell_length_b 15.2889(12)
_cell_length_c 20.6221(18)
_cell_measurement_reflns_used 2302
_cell_measurement_temperature 296.15
_cell_measurement_theta_max 23.6
_cell_measurement_theta_min 2.2
_cell_volume 3589.5(5)
_computing_molecular_graphics 'Olex2 (Dolomanov et al., 2009)'
_computing_publication_material 'Olex2 (Dolomanov et al., 2009)'
_computing_structure_refinement 'ShelXL (Sheldrick, 2015)'
_diffrn_ambient_temperature 296.15
_diffrn_measured_fraction_theta_full 0.993
_diffrn_measured_fraction_theta_max 0.993
_diffrn_measurement_device_type 'Bruker P4'
_diffrn_radiation_type MoK\a
_diffrn_radiation_wavelength 0.71073
_diffrn_reflns_av_R_equivalents 0.0555
_diffrn_reflns_av_unetI/netI 0.1005
_diffrn_reflns_Laue_measured_fraction_full 0.993
_diffrn_reflns_Laue_measured_fraction_max 0.993
_diffrn_reflns_limit_h_max 14
_diffrn_reflns_limit_h_min -14
_diffrn_reflns_limit_k_max 17
_diffrn_reflns_limit_k_min -18
_diffrn_reflns_limit_l_max 24
_diffrn_reflns_limit_l_min -24
_diffrn_reflns_number 23062
_diffrn_reflns_point_group_measured_fraction_full 0.993
_diffrn_reflns_point_group_measured_fraction_max 0.993
_diffrn_reflns_theta_full 25.021
_diffrn_reflns_theta_max 25.021
_diffrn_reflns_theta_min 1.455
_exptl_absorpt_coefficient_mu 1.544
_exptl_absorpt_correction_type none
_exptl_crystal_colour colourless
_exptl_crystal_colour_primary colourless
_exptl_crystal_density_diffrn 1.306
_exptl_crystal_description block
_exptl_crystal_F_000 1436
_exptl_crystal_size_max 0.22
_exptl_crystal_size_mid 0.2
_exptl_crystal_size_min 0.18
_refine_diff_density_max 1.120
_refine_diff_density_min -0.671
_refine_diff_density_rms 0.111
_refine_ls_extinction_coef .
_refine_ls_extinction_method none
_refine_ls_goodness_of_fit_ref 1.030
_refine_ls_hydrogen_treatment constr
_refine_ls_matrix_type full
_refine_ls_number_parameters 1034
_refine_ls_number_reflns 12611
_refine_ls_number_restraints 1153
_refine_ls_restrained_S_all 1.004
_refine_ls_R_factor_all 0.1070
_refine_ls_R_factor_gt 0.0708
_refine_ls_shift/su_max 0.000
_refine_ls_shift/su_mean 0.000
_refine_ls_structure_factor_coef Fsqd
_refine_ls_weighting_details 'w=1/[\s^2^(Fo^2^)+(0.1002P)^2^+7.5819P] where P=(Fo^2^+2Fc^2^)/3'
_refine_ls_weighting_scheme calc
_refine_ls_wR_factor_gt 0.1935
_refine_ls_wR_factor_ref 0.2123
_reflns_Friedel_coverage 0.000
_reflns_Friedel_fraction_full .
_reflns_Friedel_fraction_max .
_reflns_number_gt 8145
_reflns_number_total 12611
_reflns_threshold_expression 'I > 2\s(I)'
_cod_data_source_file 1.cif
_cod_data_source_block 1
_cod_database_code 1563791
_shelx_space_group_comment
;
The symmetry employed for this shelxl refinement is uniquely defined
by the following loop, which should always be used as a source of
symmetry information in preference to the above space-group names.
They are only intended as comments.
;
_shelx_estimated_absorpt_t_max 0.768
_shelx_estimated_absorpt_t_min 0.727
_olex2_refinement_description
;
1. Fixed Uiso
 At 1.2 times of:
  All C(H) groups
 At 1.5 times of:
  All C(H,H,H) groups, All O(H) groups, All O(H,H) groups
2. Restrained distances
 H14-O14
 0.85 with sigma of 0.02
 C23A-C35A
 1.5 with sigma of 0.02
 O13-C57 = C57-O12
 1.2 with sigma of 0.02
 C23-C19 = C65-C61 = C14-C13
 1.5 with sigma of 0.02
 H14A-H23A_$2
 2.2 with sigma of 0.02
3. Uiso/Uaniso restraints and constraints
Uanis(C36) \\sim Ueq, Uanis(C35) \\sim Ueq, Uanis(O10) \\sim Ueq, Uanis(C67)
\\sim Ueq: with sigma of 0.01 and sigma for terminal atoms of 0.02
Uanis(C50) \\sim Ueq, Uanis(C52) \\sim Ueq, Uanis(C53) \\sim Ueq, Uanis(C54)
\\sim Ueq, Uanis(C55) \\sim Ueq, Uanis(C56) \\sim Ueq, Uanis(C51) \\sim Ueq,
Uanis(O12) \\sim Ueq, Uanis(C57) \\sim Ueq, Uanis(O13) \\sim Ueq: with sigma of
0.01 and sigma for terminal atoms of 0.02
Uanis(C70A) \\sim Ueq: with sigma of 0.01 and sigma for terminal atoms of 0.02
Uanis(C23A) \\sim Ueq, Uanis(C23) \\sim Ueq, Uanis(C14) \\sim Ueq, Uanis(C65A)
\\sim Ueq, Uanis(C65) \\sim Ueq: with sigma of 0.01 and sigma for terminal
atoms of 0.02
4. Rigid body (RIGU) restrains
 All non-hydrogen atoms
 with sigma for 1-2 distances of 0.004 and sigma for 1-3 distances of 0.004
5. Others
 Sof(O15B)=1-FVAR(1)
 Sof(O15A)=FVAR(1)
 Fixed Sof: O10(0.5) O11(0.5) O12(0.5) O13(0.5) C3(0.5) H3(0.5) C4(0.5)
 H4(0.5) C6(0.5) H6(0.5) C7(0.5) H7(0.5) H19(0.5) C23(0.5) H23A(0.5) H23B(0.5)
 H23C(0.5) C32(0.5) H32(0.5) C33(0.5) H33(0.5) C35(0.5) H35(0.5) C36(0.5)
 H36(0.5) C43(0.5) C44(0.5) C45(0.5) H45(0.5) C46(0.5) H46(0.5) C47(0.5)
 C48(0.5) C49(0.5) H49(0.5) C50(0.5) H50A(0.5) H50B(0.5) H50C(0.5) C51(0.5)
 C52(0.5) H52(0.5) C53(0.5) H53(0.5) C54(0.5) C55(0.5) H55(0.5) C56(0.5)
 H56(0.5) C57(0.5) C60(0.5) H60(0.5) C61(0.5) C63(0.5) H63(0.5) C64(0.5)
 H64(0.5) C65(0.5) H65A(0.5) H65B(0.5) H65C(0.5) C67(0.5) H67(0.5) C68(0.5)
 H68(0.5) C70(0.5) H70(0.5) C71(0.5) H71(0.5) C67A(0.5) C68A(0.5) H68A(0.5)
 C71A(0.5) H71A(0.5) C70A(0.5) H70A(0.5) C60A(0.5) H60A(0.5) C61A(0.5)
 H61A(0.5) C63A(0.5) H63A(0.5) C64A(0.5) H64A(0.5) C65A(0.5) H65D(0.5)
 H65E(0.5) H65F(0.5) C35A(0.5) C36A(0.5) H36A(0.5) C32A(0.5) H32A(0.5)
 C33A(0.5) H33A(0.5) C23A(0.5) H23D(0.5) H23E(0.5) H23F(0.5) O19(0.5) H19A(0.5)
 H19B(0.5) C4A(0.5) H4A(0.5) C3A(0.5) H3A(0.5) C7A(0.5) H7A(0.5) C6A(0.5)
 H6A(0.5)
6.a Riding coordinates:
 O9(H9), O14(H14), C50(H50A,H50B,H50C), C23A(H23D,H23E,H23F), O19(H19A,H19B)
6.b Aromatic/amide H refined with riding coordinates:
 C3(H3), C4(H4), C6(H6), C7(H7), C9(H9A), C10(H10), C12(H12), C18(H18),
 C19(H19), C21(H21), C22(H22), C24(H24), C25(H25), C28(H28), C32(H32), C33(H33),
  C35(H35), C36(H36), C37(H37), C40(H40), C41(H41), C45(H45), C46(H46),
 C49(H49), C52(H52), C53(H53), C55(H55), C56(H56), C60(H60), C63(H63), C64(H64),
  C67(H67), C68(H68), C70(H70), C71(H71), C68A(H68A), C71A(H71A), C70A(H70A),
 C60A(H60A), C61A(H61A), C63A(H63A), C64A(H64A), C36A(H36A), C32A(H32A),
 C33A(H33A), C4A(H4A), C3A(H3A), C7A(H7A), C6A(H6A)
6.c Fitted hexagon refined as free rotating group:
 C44(C45,C46,C47,C48,C49), C51(C52,C53,C54,C55,C56)
6.d Idealised Me refined as rotating group:
 C14(H14A,H14B,H14C), C23(H23A,H23B,H23C), C29(H29A,H29B,H29C), C42(H42A,H42B,
 H42C), C65(H65A,H65B,H65C), C65A(H65D,H65E,H65F)
;
_olex2_submission_special_instructions 'No special instructions were received'

loop_
_space_group_symop_operation_xyz
'x, y, z'
'-x, -y, -z'

loop_
_atom_site_label
_atom_site_type_symbol
_atom_site_fract_x
_atom_site_fract_y
_atom_site_fract_z
_atom_site_U_iso_or_equiv
_atom_site_adp_type
_atom_site_occupancy
_atom_site_site_symmetry_order
_atom_site_calc_flag
_atom_site_refinement_flags_posn
_atom_site_refinement_flags_adp
_atom_site_refinement_flags_occupancy
_atom_site_disorder_assembly
_atom_site_disorder_group
Zn1 Zn 0.000000 0.000000 0.000000 0.0295(3) Uani 1 2 d S TU P . .
Zn2 Zn 0.23498(7) -0.01128(6) 0.06814(4) 0.0313(2) Uani 1 1 d . U . . .
Zn3 Zn 0.12927(7) 0.13641(6) 0.16239(4) 0.0307(2) Uani 1 1 d . U . . .
Zn4 Zn 0.31951(7) 0.23193(7) 0.30645(4) 0.0377(2) Uani 1 1 d . U . . .
Zn5 Zn 0.10933(8) 0.03798(6) 0.30159(4) 0.0393(2) Uani 1 1 d . U . . .
O1 O 0.6881(6) 0.6788(4) -0.2448(3) 0.0684(19) Uani 1 1 d . U . A 2
O2 O 0.7579(5) 0.7557(4) -0.1397(3) 0.0503(14) Uani 1 1 d . U . . .
O3 O 0.1546(4) 0.0682(4) -0.0362(2) 0.0390(12) Uani 1 1 d . U . . .
O4 O 0.3168(4) 0.0906(4) 0.0279(3) 0.0435(13) Uani 1 1 d . U . . .
O5 O -0.1729(5) -0.8646(4) -0.0089(3) 0.0538(15) Uani 1 1 d . U . . .
O6 O -0.0023(5) -0.8598(3) 0.0347(3) 0.0458(13) Uani 1 1 d . U . . .
O7 O 0.0039(5) -0.0894(4) 0.1782(3) 0.0536(15) Uani 1 1 d . U . . .
O8 O 0.0724(7) -0.0969(4) 0.2761(3) 0.078(2) Uani 1 1 d . U . . .
O9 O 0.2050(4) 0.1084(3) 0.2420(2) 0.0317(11) Uani 1 1 d . U . . .
H9 H 0.242268 0.072127 0.224084 0.048 Uiso 1 1 d R . . . .
O10 O 0.0225(12) 0.1148(10) 0.3396(8) 0.053(4) Uani 0.5 1 d . U . B -1
O11 O 0.1611(11) 0.2464(9) 0.3405(6) 0.042(3) Uani 0.5 1 d . U . B -1
O12 O -0.3996(11) 0.6236(8) 0.6157(6) 0.056(3) Uani 0.5 1 d D U . B -1
O13 O -0.2158(16) 0.7130(13) 0.6428(9) 0.081(5) Uani 0.5 1 d D U . B -1
O14 O 0.0931(4) 0.0197(3) 0.0921(2) 0.0280(10) Uani 1 1 d D U . . .
H14 H 0.052344 -0.015802 0.114380 0.042 Uiso 1 1 d DR . . . .
O15A O 0.224(6) 0.0502(18) 0.3827(18) 0.064(9) Uani 0.41(10) 1 d . U . B 1
O15B O 0.178(4) 0.067(3) 0.3932(11) 0.067(9) Uani 0.59(10) 1 d . U . B 2
O16 O 0.3483(6) 0.1743(6) 0.3860(3) 0.081(2) Uani 1 1 d . U . . .
O17 O 0.7071(5) 0.0068(4) 0.8403(2) 0.0434(13) Uani 1 1 d . U . . .
O18 O 0.5941(6) 0.0631(6) 0.8980(3) 0.077(2) Uani 1 1 d . U . . .
N1 N 0.9879(5) 0.1599(4) 0.1897(3) 0.0361(14) Uani 1 1 d . U . . .
N2 N 0.4735(6) 0.2238(6) 0.2753(3) 0.0518(18) Uani 1 1 d . U . . .
C1 C 0.6975(6) 0.6828(6) -0.1844(4) 0.0393(16) Uani 1 1 d . U . . .
C2 C 0.6304(7) 0.5963(5) -0.1614(4) 0.0419(17) Uani 1 1 d . U . . .
C3 C 0.645(2) 0.594(2) -0.0914(14) 0.037(4) Uani 0.5 1 d . U . C 1
H3 H 0.693046 0.648320 -0.059910 0.045 Uiso 0.5 1 calc R . . C 1
C4 C 0.589(3) 0.513(2) -0.0724(16) 0.047(6) Uani 0.5 1 d . U . C 1
H4 H 0.600013 0.510368 -0.027885 0.056 Uiso 0.5 1 calc R . . C 1
C5 C 0.5118(8) 0.4300(6) -0.1215(4) 0.058(2) Uani 1 1 d . U . . .
C6 C 0.492(3) 0.4403(19) -0.1858(12) 0.085(13) Uani 0.5 1 d . U . C 1
H6 H 0.435933 0.390720 -0.216970 0.102 Uiso 0.5 1 calc R . . C 1
C7 C 0.550(3) 0.520(2) -0.2040(18) 0.099(18) Uani 0.5 1 d . U . C 1
H7 H 0.535110 0.523291 -0.247959 0.118 Uiso 0.5 1 calc R . . C 1
C8 C 0.4475(8) 0.3423(6) -0.0978(5) 0.057(2) Uani 1 1 d . U . . .
C9 C 0.3299(9) 0.3107(8) -0.1035(6) 0.084(4) Uani 1 1 d . U . . .
H9A H 0.290503 0.341994 -0.124006 0.101 Uiso 1 1 calc R . . . .
C10 C 0.2689(8) 0.2339(6) -0.0796(5) 0.066(3) Uani 1 1 d . U . . .
H10 H 0.189063 0.213145 -0.084724 0.079 Uiso 1 1 calc R . . . .
C11 C 0.3259(6) 0.1875(5) -0.0481(4) 0.0391(17) Uani 1 1 d . U . . .
C12 C 0.4427(7) 0.2189(7) -0.0424(5) 0.057(2) Uani 1 1 d . U . . .
H12 H 0.482350 0.188243 -0.021401 0.068 Uiso 1 1 calc R . . . .
C13 C 0.5042(8) 0.2966(7) -0.0677(6) 0.071(3) Uani 1 1 d D U . . .
C14 C 0.6333(11) 0.3192(13) -0.0638(10) 0.168(7) Uani 1 1 d D U . . .
H14A H 0.673053 0.383771 -0.038722 0.252 Uiso 1 1 calc DGR . . . .
H14B H 0.654186 0.311825 -0.108180 0.252 Uiso 1 1 calc GR . . . .
H14C H 0.654176 0.276193 -0.042120 0.252 Uiso 1 1 calc GR . . . .
C15 C 0.2589(6) 0.1100(5) -0.0170(3) 0.0336(15) Uani 1 1 d . U . . .
C16 C -0.0752(7) -0.8219(5) 0.0259(4) 0.0406(17) Uani 1 1 d . U . . .
C17 C -0.0487(8) -0.7181(6) 0.0567(4) 0.0476(19) Uani 1 1 d . U . . .
C18 C -0.1358(9) -0.6823(7) 0.0578(5) 0.071(3) Uani 1 1 d . U . . .
H18 H -0.209880 -0.723569 0.039627 0.085 Uiso 1 1 calc R . . . .
C19 C -0.1180(11) -0.5872(7) 0.0848(6) 0.089(4) Uani 1 1 d D U . . .
H19 H -0.178839 -0.564769 0.087036 0.107 Uiso 0.5 1 calc R . . D 2
C20 C -0.0039(12) -0.5256(7) 0.1088(6) 0.082(3) Uani 1 1 d . U . . .
C21 C 0.0848(10) -0.5601(6) 0.1064(5) 0.073(3) Uani 1 1 d . U . . .
H21 H 0.159757 -0.518282 0.121635 0.087 Uiso 1 1 calc R . . . .
C22 C 0.0639(8) -0.6569(6) 0.0815(4) 0.057(2) Uani 1 1 d . U . . .
H22 H 0.123810 -0.680387 0.081405 0.069 Uiso 1 1 calc R . . . .
C23 C -0.229(2) -0.5593(19) 0.0836(16) 0.125(10) Uani 0.5 1 d D U . E 1
H23A H -0.224454 -0.517234 0.054259 0.188 Uiso 0.5 1 calc DGR . . E 1
H23B H -0.234470 -0.527596 0.127948 0.188 Uiso 0.5 1 calc GR . . E 1
H23C H -0.295971 -0.616001 0.067900 0.188 Uiso 0.5 1 calc GR . . E 1
C24 C 0.8871(7) 0.0871(6) 0.1767(4) 0.053(2) Uani 1 1 d . U . . .
H24 H 0.885238 0.025934 0.157471 0.064 Uiso 1 1 calc R . . . .
C25 C 0.7879(7) 0.0998(7) 0.1907(5) 0.062(3) Uani 1 1 d . U . . .
H25 H 0.719552 0.047484 0.180137 0.075 Uiso 1 1 calc R . . . .
C26 C 0.7857(7) 0.1894(7) 0.2206(4) 0.0486(19) Uani 1 1 d . U . . .
C27 C 0.8901(7) 0.2655(6) 0.2321(5) 0.051(2) Uani 1 1 d . U . . .
C28 C 0.9858(7) 0.2465(6) 0.2165(4) 0.0423(18) Uani 1 1 d . U . . .
H28 H 1.055147 0.297780 0.225081 0.051 Uiso 1 1 calc R . . . .
C29 C 0.8960(11) 0.3646(9) 0.2627(8) 0.119(5) Uani 1 1 d . U . . .
H29A H 0.972825 0.408454 0.264978 0.178 Uiso 1 1 calc GR . . . .
H29B H 0.875032 0.367856 0.306973 0.178 Uiso 1 1 calc GR . . . .
H29C H 0.843813 0.381305 0.235828 0.178 Uiso 1 1 calc GR . . . .
C30 C 0.0365(8) -0.1327(6) 0.2145(4) 0.052(2) Uani 1 1 d . U . . .
C31 C 0.0343(9) -0.2322(6) 0.1863(4) 0.063(3) Uani 1 1 d . U . . .
C32 C -0.008(3) -0.279(2) 0.1187(16) 0.039(6) Uani 0.5 1 d . U . F 1
H32 H -0.039823 -0.252567 0.089582 0.047 Uiso 0.5 1 calc R . . F 1
C33 C 0.001(5) -0.371(4) 0.098(3) 0.110(18) Uani 0.5 1 d . U . F 1
H33 H -0.005286 -0.396265 0.052580 0.132 Uiso 0.5 1 calc R . . F 1
C34 C 0.0174(13) -0.4210(7) 0.1363(5) 0.093(4) Uani 1 1 d . U . . .
C35 C -0.002(3) -0.3901(18) 0.2042(13) 0.095(6) Uani 0.5 1 d . U . F 1
H35 H -0.008049 -0.429367 0.233874 0.114 Uiso 0.5 1 calc R . . F 1
C36 C -0.011(3) -0.3025(17) 0.2241(13) 0.094(6) Uani 0.5 1 d . U . F 1
H36 H -0.045122 -0.288213 0.261616 0.113 Uiso 0.5 1 calc R . . F 1
C37 C 0.4918(7) 0.2085(6) 0.2117(4) 0.047(2) Uani 1 1 d . U . . .
H37 H 0.435683 0.207430 0.179490 0.056 Uiso 1 1 calc R . . . .
C38 C 0.5897(7) 0.1940(7) 0.1904(4) 0.054(2) Uani 1 1 d . U . . .
C39 C 0.6783(7) 0.2019(7) 0.2381(4) 0.053(2) Uani 1 1 d . U . . .
C40 C 0.6605(8) 0.2187(9) 0.3049(5) 0.072(3) Uani 1 1 d . U . . .
H40 H 0.717221 0.223592 0.338198 0.087 Uiso 1 1 calc R . . . .
C41 C 0.5589(8) 0.2281(9) 0.3215(5) 0.072(3) Uani 1 1 d . U . . .
H41 H 0.548065 0.237732 0.366247 0.087 Uiso 1 1 calc R . . . .
C42 C 0.5950(12) 0.1725(12) 0.1127(6) 0.118(5) Uani 1 1 d . U . . .
H42A H 0.531525 0.181580 0.089980 0.177 Uiso 1 1 calc GR . . . .
H42B H 0.590826 0.107655 0.097008 0.177 Uiso 1 1 calc GR . . . .
H42C H 0.665875 0.215136 0.103796 0.177 Uiso 1 1 calc GR . . . .
C43 C 0.0683(13) 0.2010(11) 0.3546(7) 0.038(3) Uani 0.5 1 d . U . B -1
C44 C 0.0042(10) 0.2534(8) 0.3947(6) 0.046(3) Uani 0.5 1 d . U . B -1
C45 C 0.0460(10) 0.3518(8) 0.4022(7) 0.081(7) Uani 0.5 1 d G U . B -1
H45 H 0.109318 0.380207 0.382170 0.097 Uiso 0.5 1 calc R . . B -1
C46 C -0.0070(12) 0.4079(7) 0.4397(8) 0.095(8) Uani 0.5 1 d G U . B -1
H46 H 0.020961 0.473756 0.444769 0.114 Uiso 0.5 1 calc R . . B -1
C47 C -0.1017(12) 0.3655(10) 0.4697(7) 0.071(5) Uani 0.5 1 d G U . B -1
C48 C -0.1434(11) 0.2670(10) 0.4621(7) 0.090(7) Uani 0.5 1 d G U . B -1
C49 C -0.0905(11) 0.2109(7) 0.4246(7) 0.073(5) Uani 0.5 1 d G U . B -1
H49 H -0.118435 0.145062 0.419580 0.087 Uiso 0.5 1 calc R . . B -1
C50 C -0.235(3) 0.229(2) 0.4991(16) 0.143(11) Uani 0.5 1 d . U . B -1
H50A H -0.243330 0.163427 0.496400 0.214 Uiso 0.5 1 d R . . B -1
H50B H -0.306210 0.231227 0.480060 0.214 Uiso 0.5 1 d R . . B -1
H50C H -0.217380 0.263627 0.545030 0.214 Uiso 0.5 1 d R . . B -1
C51 C -0.1577(14) 0.4271(11) 0.5096(8) 0.088(6) Uani 0.5 1 d . U . B -1
C52 C -0.0877(12) 0.5019(13) 0.5614(9) 0.113(7) Uani 0.5 1 d G U . B -1
H52 H -0.013109 0.506058 0.574318 0.136 Uiso 0.5 1 calc R . . B -1
C53 C -0.1293(15) 0.5706(12) 0.5938(8) 0.119(7) Uani 0.5 1 d G U . B -1
H53 H -0.082447 0.620681 0.628421 0.143 Uiso 0.5 1 calc R . . B -1
C54 C -0.2408(15) 0.5645(11) 0.5745(9) 0.101(6) Uani 0.5 1 d G U . B -1
C55 C -0.3108(12) 0.4896(13) 0.5227(9) 0.103(7) Uani 0.5 1 d G U . B -1
H55 H -0.385383 0.485520 0.509755 0.124 Uiso 0.5 1 calc R . . B -1
C56 C -0.2692(13) 0.4210(11) 0.4903(8) 0.106(7) Uani 0.5 1 d G U . B -1
H56 H -0.316047 0.370895 0.455652 0.127 Uiso 0.5 1 calc R . . B -1
C57 C -0.3014(16) 0.6441(17) 0.6167(12) 0.089(6) Uani 0.5 1 d D U . B -1
C58 C 0.2935(9) 0.1163(7) 0.4131(4) 0.0502(19) Uani 1 1 d . U . . .
C59 C 0.3412(9) 0.1125(7) 0.4797(4) 0.056(2) Uani 1 1 d . U . . .
C60 C 0.436(2) 0.1976(17) 0.5186(13) 0.064(6) Uani 0.5 1 d . U . G 1
H60 H 0.464897 0.251106 0.501205 0.077 Uiso 0.5 1 calc R . . G 1
C61 C 0.483(3) 0.1977(17) 0.5811(13) 0.083(8) Uani 0.5 1 d D U . G 1
C62 C 0.4328(10) 0.0988(8) 0.6026(5) 0.070(3) Uani 1 1 d . U . . .
C63 C 0.369(2) 0.0275(16) 0.5588(9) 0.073(6) Uani 0.5 1 d . U . G 1
H63 H 0.353203 -0.032753 0.567092 0.087 Uiso 0.5 1 calc R . . G 1
C64 C 0.322(2) 0.0342(16) 0.4990(9) 0.071(6) Uani 0.5 1 d . U . G 1
H64 H 0.271751 -0.021874 0.470369 0.085 Uiso 0.5 1 calc R . . G 1
C65 C 0.581(3) 0.284(2) 0.6244(14) 0.136(10) Uani 0.5 1 d D U . G 1
H65A H 0.651002 0.290913 0.604996 0.204 Uiso 0.5 1 calc GR . . G 1
H65B H 0.591554 0.274599 0.668650 0.204 Uiso 0.5 1 calc GR . . G 1
H65C H 0.563075 0.340762 0.626793 0.204 Uiso 0.5 1 calc GR . . G 1
C66 C 0.4830(10) 0.0880(8) 0.6666(4) 0.069(3) Uani 1 1 d . U . . .
C67 C 0.478(2) 0.1381(18) 0.7277(11) 0.069(5) Uani 0.5 1 d . U . H 1
H67 H 0.443524 0.184176 0.731414 0.082 Uiso 0.5 1 calc R . . H 1
C68 C 0.524(3) 0.121(3) 0.7860(18) 0.093(14) Uani 0.5 1 d . U . H 1
H68 H 0.514952 0.153326 0.827538 0.112 Uiso 0.5 1 calc R . . H 1
C69 C 0.5792(8) 0.0595(7) 0.7834(4) 0.053(2) Uani 1 1 d . U . . .
C70 C 0.589(2) 0.0108(16) 0.7201(11) 0.051(6) Uani 0.5 1 d . U . H 1
H70 H 0.630863 -0.029938 0.716813 0.062 Uiso 0.5 1 calc R . . H 1
C71 C 0.541(3) 0.021(2) 0.6650(18) 0.077(11) Uani 0.5 1 d . U . H 1
H71 H 0.545107 -0.015661 0.623925 0.092 Uiso 0.5 1 calc R . . H 1
C72 C 0.6285(7) 0.0439(6) 0.8451(4) 0.0448(19) Uani 1 1 d . U . . .
C67A C 0.4259(15) 0.0939(13) 0.7257(10) 0.047(4) Uani 0.5 1 d . U . H 2
C68A C 0.477(2) 0.082(2) 0.7833(18) 0.052(6) Uani 0.5 1 d . U . H 2
H68A H 0.444314 0.089381 0.822488 0.063 Uiso 0.5 1 calc R . . H 2
C71A C 0.580(3) 0.064(2) 0.6649(18) 0.069(9) Uani 0.5 1 d . U . H 2
H71A H 0.612597 0.057789 0.625572 0.083 Uiso 0.5 1 calc R . . H 2
C70A C 0.631(2) 0.0495(15) 0.7244(12) 0.044(4) Uani 0.5 1 d . U . H 2
H70A H 0.697224 0.033760 0.723961 0.053 Uiso 0.5 1 calc R . . H 2
C60A C 0.438(2) 0.145(2) 0.5027(14) 0.084(9) Uani 0.5 1 d . U . G 2
H60A H 0.490067 0.176945 0.477526 0.101 Uiso 0.5 1 calc R . . G 2
C61A C 0.483(2) 0.139(2) 0.5660(14) 0.105(12) Uani 0.5 1 d . U . G 2
H61A H 0.561948 0.170473 0.579154 0.126 Uiso 0.5 1 calc R . . G 2
C63A C 0.297(2) 0.0653(19) 0.5868(12) 0.096(8) Uani 0.5 1 d . U . G 2
H63A H 0.249020 0.044661 0.617993 0.116 Uiso 0.5 1 calc R . . G 2
C64A C 0.251(2) 0.0684(19) 0.5235(11) 0.087(8) Uani 0.5 1 d . U . G 2
H64A H 0.172857 0.045461 0.508992 0.105 Uiso 0.5 1 calc R . . G 2
C65A C 0.334(2) 0.132(2) 0.7340(15) 0.119(9) Uani 0.5 1 d . U . H 2
H65D H 0.364660 0.200192 0.741660 0.179 Uiso 0.5 1 calc GR . . H 2
H65E H 0.296901 0.114598 0.771527 0.179 Uiso 0.5 1 calc GR . . H 2
H65F H 0.278294 0.105754 0.694278 0.179 Uiso 0.5 1 calc GR . . H 2
C35A C 0.0907(18) -0.3703(12) 0.1974(9) 0.059(5) Uani 0.5 1 d D U . F 2
C36A C 0.0876(17) -0.2787(11) 0.2246(9) 0.053(5) Uani 0.5 1 d . U . F 2
H36A H 0.120962 -0.247708 0.268469 0.064 Uiso 0.5 1 calc R . . F 2
C32A C 0.029(3) -0.263(2) 0.1247(15) 0.041(7) Uani 0.5 1 d . U . F 2
H32A H 0.044228 -0.220186 0.097244 0.050 Uiso 0.5 1 calc R . . F 2
C33A C 0.001(3) -0.364(3) 0.095(2) 0.048(6) Uani 0.5 1 d . U . F 2
H33A H -0.026665 -0.389437 0.050045 0.058 Uiso 0.5 1 calc R . . F 2
C23A C 0.162(3) -0.407(2) 0.2414(14) 0.129(10) Uani 0.5 1 d D U . F 2
H23D H 0.115414 -0.432789 0.273169 0.194 Uiso 0.5 1 d R . . F 2
H23E H 0.230684 -0.355989 0.264719 0.194 Uiso 0.5 1 d R . . F 2
H23F H 0.182224 -0.456049 0.213779 0.194 Uiso 0.5 1 d R . . F 2
O19 O -0.0356(19) 0.0620(18) 0.3167(10) 0.118(8) Uani 0.5 1 d . U . B 2
H19A H -0.083425 0.006776 0.317360 0.177 Uiso 0.5 1 d R . . B 2
H19B H -0.000495 0.086356 0.358670 0.177 Uiso 0.5 1 d R . . B 2
C4A C 0.549(3) 0.518(2) -0.0824(16) 0.064(9) Uani 0.5 1 d . U . C 2
H4A H 0.535259 0.522670 -0.038211 0.076 Uiso 0.5 1 calc R . . C 2
C3A C 0.604(2) 0.599(2) -0.0987(13) 0.055(8) Uani 0.5 1 d . U . C 2
H3A H 0.623640 0.656761 -0.067311 0.065 Uiso 0.5 1 calc R . . C 2
C7A C 0.599(3) 0.504(2) -0.2074(16) 0.075(12) Uani 0.5 1 d . U . C 2
H7A H 0.613744 0.499569 -0.251372 0.090 Uiso 0.5 1 calc R . . C 2
C6A C 0.546(3) 0.423(2) -0.1857(14) 0.083(11) Uani 0.5 1 d . U . C 2
H6A H 0.533126 0.363305 -0.213527 0.099 Uiso 0.5 1 calc R . . C 2

loop_
_atom_site_aniso_label
_atom_site_aniso_U_11
_atom_site_aniso_U_22
_atom_site_aniso_U_33
_atom_site_aniso_U_23
_atom_site_aniso_U_13
_atom_site_aniso_U_12
Zn1 0.0305(6) 0.0270(6) 0.0296(6) 0.0088(5) -0.0006(5) 0.0078(5)
Zn2 0.0354(5) 0.0312(5) 0.0293(4) 0.0104(4) 0.0036(4) 0.0126(4)
Zn3 0.0289(4) 0.0285(4) 0.0354(5) 0.0068(4) 0.0064(4) 0.0114(4)
Zn4 0.0346(5) 0.0464(5) 0.0336(5) 0.0137(4) 0.0063(4) 0.0138(4)
Zn5 0.0515(6) 0.0318(5) 0.0345(5) 0.0115(4) 0.0056(4) 0.0127(4)
O1 0.109(5) 0.041(3) 0.049(3) 0.017(3) 0.017(4) 0.014(4)
O2 0.050(3) 0.037(3) 0.057(3) 0.019(3) 0.007(3) 0.002(3)
O3 0.036(3) 0.037(3) 0.039(3) 0.013(2) 0.007(2) 0.003(2)
O4 0.040(3) 0.044(3) 0.048(3) 0.027(3) 0.003(2) 0.006(2)
O5 0.054(3) 0.038(3) 0.062(4) -0.002(3) -0.005(3) 0.018(3)
O6 0.057(3) 0.028(3) 0.050(3) 0.007(3) 0.000(3) 0.015(3)
O7 0.073(4) 0.035(3) 0.060(4) 0.023(3) 0.020(3) 0.019(3)
O8 0.143(7) 0.035(3) 0.048(3) 0.010(3) 0.003(4) 0.026(4)
O9 0.039(3) 0.031(3) 0.033(3) 0.010(2) 0.006(2) 0.021(2)
O10 0.050(6) 0.047(5) 0.060(7) 0.004(5) 0.023(6) 0.016(5)
O11 0.043(6) 0.037(6) 0.047(7) 0.000(5) 0.012(5) 0.022(5)
O12 0.075(6) 0.048(6) 0.048(6) 0.004(5) 0.001(5) 0.030(5)
O13 0.089(8) 0.083(8) 0.079(8) 0.020(6) 0.020(7) 0.039(6)
O14 0.028(2) 0.028(2) 0.031(2) 0.012(2) 0.005(2) 0.010(2)
O15A 0.092(17) 0.064(8) 0.044(10) 0.013(7) -0.010(11) 0.038(9)
O15B 0.079(10) 0.067(11) 0.043(7) 0.023(7) -0.005(8) 0.005(9)
O16 0.055(4) 0.141(7) 0.056(4) 0.057(4) 0.003(3) 0.027(4)
O17 0.052(3) 0.062(4) 0.030(3) 0.014(3) 0.000(2) 0.037(3)
O18 0.099(5) 0.134(7) 0.043(3) 0.037(4) 0.025(3) 0.085(5)
N1 0.038(3) 0.040(3) 0.034(3) 0.011(3) 0.008(3) 0.016(3)
N2 0.037(4) 0.077(5) 0.041(3) 0.006(4) 0.007(3) 0.023(4)
C1 0.034(4) 0.040(4) 0.048(4) 0.013(3) 0.014(3) 0.015(3)
C2 0.045(4) 0.032(3) 0.046(4) 0.016(3) 0.002(3) 0.007(3)
C3 0.027(11) 0.040(8) 0.047(6) 0.017(7) 0.014(7) 0.009(8)
C4 0.050(15) 0.048(8) 0.037(8) 0.022(6) -0.007(8) 0.004(8)
C5 0.060(5) 0.046(4) 0.050(4) 0.021(4) -0.001(4) -0.007(4)
C6 0.11(2) 0.041(14) 0.042(8) 0.012(9) -0.031(12) -0.041(14)
C7 0.13(3) 0.061(13) 0.057(13) 0.036(10) -0.033(16) -0.037(16)
C8 0.056(4) 0.044(5) 0.058(5) 0.025(4) 0.003(4) -0.005(4)
C9 0.057(5) 0.075(7) 0.120(9) 0.070(7) -0.002(6) -0.003(5)
C10 0.039(5) 0.053(5) 0.104(8) 0.046(5) -0.004(5) 0.001(4)
C11 0.034(3) 0.041(4) 0.041(4) 0.018(3) 0.010(3) 0.006(3)
C12 0.041(4) 0.063(6) 0.070(6) 0.041(5) 0.006(4) 0.010(4)
C13 0.044(5) 0.072(6) 0.091(7) 0.049(6) 0.007(5) -0.004(4)
C14 0.082(7) 0.191(14) 0.252(16) 0.119(13) 0.029(10) 0.035(9)
C15 0.038(3) 0.032(4) 0.030(4) 0.007(3) 0.008(3) 0.011(3)
C16 0.053(4) 0.033(4) 0.036(4) 0.010(3) 0.010(3) 0.014(3)
C17 0.068(5) 0.034(4) 0.041(5) 0.006(3) 0.006(4) 0.021(3)
C18 0.072(6) 0.047(5) 0.091(8) -0.004(5) 0.006(6) 0.030(5)
C19 0.120(7) 0.048(5) 0.098(9) -0.004(6) -0.011(7) 0.047(5)
C20 0.127(7) 0.040(5) 0.073(7) 0.003(5) -0.013(6) 0.034(5)
C21 0.103(7) 0.036(4) 0.066(6) 0.010(4) -0.024(6) 0.015(5)
C22 0.078(5) 0.035(4) 0.055(5) 0.013(4) -0.007(5) 0.015(4)
C23 0.124(12) 0.085(14) 0.165(19) -0.019(13) -0.001(13) 0.066(12)
C24 0.037(4) 0.046(4) 0.063(6) -0.008(4) 0.007(4) 0.008(3)
C25 0.037(4) 0.064(5) 0.076(7) 0.004(5) 0.012(4) 0.012(4)
C26 0.040(4) 0.066(5) 0.047(5) 0.014(4) 0.008(4) 0.027(4)
C27 0.044(4) 0.054(4) 0.067(6) 0.020(4) 0.017(4) 0.026(3)
C28 0.042(4) 0.039(4) 0.050(5) 0.013(4) 0.019(4) 0.016(3)
C29 0.102(10) 0.075(7) 0.193(16) 0.025(9) 0.064(10) 0.046(7)
C30 0.076(6) 0.032(4) 0.045(4) 0.010(3) 0.008(4) 0.013(4)
C31 0.108(8) 0.033(4) 0.042(4) 0.005(3) -0.008(5) 0.023(5)
C32 0.022(16) 0.024(10) 0.052(7) -0.006(6) -0.016(8) -0.003(10)
C33 0.24(5) 0.066(15) 0.048(11) 0.004(9) 0.013(18) 0.10(2)
C34 0.178(12) 0.038(5) 0.055(5) 0.000(4) -0.019(6) 0.039(6)
C35 0.138(11) 0.071(8) 0.078(7) 0.027(6) 0.018(8) 0.034(8)
C36 0.134(11) 0.069(7) 0.085(9) 0.033(6) 0.023(8) 0.034(7)
C37 0.032(4) 0.065(6) 0.042(4) 0.011(4) 0.004(3) 0.016(4)
C38 0.041(4) 0.076(6) 0.047(4) 0.007(5) 0.007(3) 0.027(4)
C39 0.039(4) 0.068(6) 0.053(4) 0.013(5) 0.015(3) 0.018(4)
C40 0.038(5) 0.134(10) 0.050(4) 0.015(6) 0.005(4) 0.041(6)
C41 0.050(5) 0.136(10) 0.041(5) 0.018(6) 0.008(4) 0.048(6)
C42 0.099(10) 0.186(16) 0.068(6) 0.020(9) 0.020(7) 0.054(10)
C43 0.042(7) 0.043(6) 0.031(7) 0.002(6) 0.001(6) 0.022(5)
C44 0.051(8) 0.059(7) 0.032(8) -0.003(7) 0.005(6) 0.032(7)
C45 0.059(12) 0.054(8) 0.133(19) 0.005(11) 0.036(11) 0.032(9)
C46 0.130(17) 0.077(12) 0.123(19) 0.033(13) 0.066(15) 0.080(13)
C47 0.087(12) 0.092(10) 0.057(11) 0.012(9) 0.018(9) 0.063(10)
C48 0.098(15) 0.102(10) 0.108(17) 0.035(12) 0.057(13) 0.071(12)
C49 0.087(12) 0.067(10) 0.082(14) 0.020(10) 0.039(10) 0.045(10)
C50 0.147(17) 0.143(17) 0.153(18) 0.041(14) 0.093(14) 0.055(12)
C51 0.089(8) 0.095(9) 0.091(9) 0.003(7) 0.025(6) 0.054(7)
C52 0.107(10) 0.112(10) 0.116(10) -0.007(7) 0.009(7) 0.056(8)
C53 0.120(9) 0.122(11) 0.115(11) -0.004(7) 0.006(7) 0.065(9)
C54 0.102(9) 0.104(9) 0.099(10) 0.003(7) 0.024(7) 0.050(7)
C55 0.093(9) 0.104(10) 0.114(10) 0.002(7) 0.023(7) 0.050(8)
C56 0.093(8) 0.112(10) 0.116(11) -0.004(7) 0.013(7) 0.059(8)
C57 0.090(7) 0.097(9) 0.081(10) 0.017(7) 0.013(7) 0.034(6)
C58 0.071(5) 0.063(5) 0.030(4) 0.010(4) 0.009(3) 0.041(4)
C59 0.074(5) 0.075(6) 0.030(4) 0.015(4) 0.001(3) 0.039(5)
C60 0.069(12) 0.076(11) 0.052(10) 0.033(9) -0.004(8) 0.023(10)
C61 0.102(16) 0.088(11) 0.062(11) 0.038(10) -0.014(10) 0.030(11)
C62 0.110(7) 0.074(6) 0.041(4) 0.017(4) -0.005(4) 0.051(6)
C63 0.106(16) 0.077(10) 0.041(8) 0.024(7) -0.004(8) 0.037(10)
C64 0.099(15) 0.066(9) 0.041(8) 0.014(8) -0.013(9) 0.026(10)
C65 0.149(17) 0.126(14) 0.095(14) 0.045(12) -0.030(12) -0.001(12)
C66 0.105(7) 0.082(7) 0.038(4) 0.012(4) -0.007(4) 0.059(6)
C67 0.088(10) 0.082(10) 0.054(6) 0.012(6) -0.003(7) 0.058(8)
C68 0.15(3) 0.14(3) 0.040(8) 0.020(17) 0.013(18) 0.12(3)
C69 0.065(5) 0.073(6) 0.036(3) 0.013(4) 0.005(4) 0.046(5)
C70 0.076(17) 0.048(13) 0.037(6) 0.011(9) 0.004(10) 0.032(11)
C71 0.13(3) 0.09(2) 0.038(8) 0.015(14) 0.007(14) 0.08(2)
C72 0.058(5) 0.051(5) 0.037(4) 0.017(4) 0.010(4) 0.030(4)
C67A 0.037(9) 0.048(11) 0.058(7) 0.031(9) -0.004(7) 0.008(7)
C68A 0.041(10) 0.081(17) 0.042(9) 0.023(12) 0.004(8) 0.026(10)
C71A 0.112(19) 0.09(2) 0.043(10) 0.038(16) 0.021(11) 0.07(2)
C70A 0.052(9) 0.053(10) 0.037(6) 0.015(7) 0.004(6) 0.028(7)
C60A 0.068(8) 0.14(2) 0.066(14) 0.070(17) 0.002(8) 0.040(13)
C61A 0.062(11) 0.18(3) 0.075(14) 0.076(18) -0.022(9) 0.030(16)
C63A 0.096(9) 0.12(2) 0.069(12) 0.068(14) -0.006(10) 0.012(14)
C64A 0.065(10) 0.12(2) 0.068(12) 0.064(13) -0.012(8) 0.006(12)
C65A 0.092(13) 0.152(18) 0.141(17) 0.038(14) 0.011(11) 0.078(13)
C35A 0.080(13) 0.032(7) 0.060(9) 0.006(6) -0.012(8) 0.018(8)
C36A 0.072(12) 0.021(6) 0.045(8) -0.002(6) -0.027(9) 0.001(7)
C32A 0.05(2) 0.027(9) 0.045(6) 0.012(7) 0.005(10) 0.003(12)
C33A 0.058(15) 0.032(8) 0.045(10) 0.004(6) -0.005(10) 0.011(9)
C23A 0.162(18) 0.116(16) 0.137(16) 0.049(13) -0.016(12) 0.080(14)
O19 0.132(16) 0.19(2) 0.107(16) 0.096(17) 0.054(13) 0.115(17)
C4A 0.07(2) 0.051(7) 0.048(13) 0.016(7) 0.012(13) -0.010(12)
C3A 0.062(19) 0.035(8) 0.044(8) 0.004(7) 0.005(10) -0.009(13)
C7A 0.13(3) 0.035(7) 0.036(10) 0.012(6) 0.014(14) 0.003(12)
C6A 0.15(3) 0.029(8) 0.061(11) 0.018(8) 0.039(16) 0.012(14)

loop_
_atom_type_symbol
_atom_type_description
_atom_type_scat_dispersion_real
_atom_type_scat_dispersion_imag
_atom_type_scat_source
C C 0.0033 0.0016 'International Tables Vol C Tables 4.2.6.8 and 6.1.1.4'
H H 0.0000 0.0000 'International Tables Vol C Tables 4.2.6.8 and 6.1.1.4'
N N 0.0061 0.0033 'International Tables Vol C Tables 4.2.6.8 and 6.1.1.4'
O O 0.0106 0.0060 'International Tables Vol C Tables 4.2.6.8 and 6.1.1.4'
Zn Zn 0.2839 1.4301 'International Tables Vol C Tables 4.2.6.8 and 6.1.1.4'

loop_
_geom_angle_atom_site_label_1
_geom_angle_atom_site_label_2
_geom_angle_atom_site_label_3
_geom_angle
_geom_angle_site_symmetry_1
_geom_angle_site_symmetry_3
O3 Zn1 O3 180.0 . 2
O3 Zn1 O6 85.3(2) 2 2_545
O3 Zn1 O6 94.7(2) 2 1_565
O3 Zn1 O6 94.7(2) . 2_545
O3 Zn1 O6 85.3(2) . 1_565
O6 Zn1 O6 180.0(4) 1_565 2_545
O14 Zn1 O3 90.14(18) . 2
O14 Zn1 O3 90.14(18) 2 .
O14 Zn1 O3 89.86(18) 2 2
O14 Zn1 O3 89.86(18) . .
O14 Zn1 O6 92.82(18) 2 1_565
O14 Zn1 O6 92.82(18) . 2_545
O14 Zn1 O6 87.18(18) . 1_565
O14 Zn1 O6 87.18(18) 2 2_545
O14 Zn1 O14 180.0 2 .
O4 Zn2 O14 103.3(2) . .
O4 Zn2 O17 118.3(2) . 2_656
O5 Zn2 O4 115.4(3) 2_545 .
O5 Zn2 O14 103.7(2) 2_545 .
O5 Zn2 O17 115.8(2) 2_545 2_656
O17 Zn2 O14 95.77(19) 2_656 .
O2 Zn3 O9 107.3(2) 2_665 .
O2 Zn3 O14 111.5(2) 2_665 .
O2 Zn3 N1 114.3(2) 2_665 1_455
O14 Zn3 O9 103.78(18) . .
O14 Zn3 N1 112.2(2) . 1_455
N1 Zn3 O9 107.0(2) 1_455 .
O1 Zn4 O9 95.3(2) 2_665 .
O1 Zn4 O16 165.6(3) 2_665 .
O1 Zn4 N2 91.7(3) 2_665 .
O9 Zn4 O11 82.9(3) . .
O9 Zn4 O16 98.8(3) . .
O9 Zn4 N2 99.1(2) . .
O16 Zn4 O11 91.7(4) . .
O16 Zn4 N2 88.9(3) . .
N2 Zn4 O11 177.8(4) . .
O8 Zn5 O9 113.9(3) . .
O8 Zn5 O10 131.8(5) . .
O8 Zn5 O15A 91.4(8) . .
O8 Zn5 O15B 101.3(14) . .
O8 Zn5 O19 107.7(8) . .
O8 Zn5 H19B 116.7 . .
O9 Zn5 O15A 105.2(18) . .
O9 Zn5 O19 116.5(6) . .
O9 Zn5 H19B 124.5 . .
O10 Zn5 O9 106.3(5) . .
O10 Zn5 O15A 103(2) . .
O15B Zn5 O9 116.1(7) . .
O15B Zn5 O19 99(2) . .
O15B Zn5 H19B 74.5 . .
O19 Zn5 H19B 25.2 . .
C1 O1 Zn4 137.7(6) . 2_665
C1 O2 Zn3 121.1(5) . 2_665
C15 O3 Zn1 140.8(5) . .
C15 O4 Zn2 117.3(5) . .
C16 O5 Zn2 130.0(5) . 2_545
C16 O6 Zn1 133.3(5) . 1_545
C30 O8 Zn5 113.6(6) . .
Zn3 O9 Zn4 112.2(2) . .
Zn3 O9 H9 104.3 . .
Zn4 O9 H9 109.8 . .
Zn5 O9 Zn3 120.3(2) . .
Zn5 O9 Zn4 104.4(2) . .
Zn5 O9 H9 105.5 . .
C43 O10 Zn5 118.9(12) . .
C43 O11 Zn4 142.5(11) . .
C57 O12 Zn4 74.5(14) . 2_566
C57 O13 Zn4 87.2(15) . 2_566
Zn1 O14 H14 109.7 . .
Zn2 O14 Zn1 104.1(2) . .
Zn2 O14 H14 114.1 . .
Zn3 O14 Zn1 121.9(2) . .
Zn3 O14 Zn2 113.1(2) . .
Zn3 O14 H14 94.3 . .
C58 O15A Zn5 128(2) . .
C58 O15B Zn5 122(2) . .
C58 O16 Zn4 137.1(6) . .
C72 O17 Zn2 106.5(5) . 2_656
C24 N1 Zn3 119.6(5) . 1_655
C28 N1 Zn3 123.6(5) . 1_655
C28 N1 C24 116.7(7) . .
C37 N2 Zn4 124.1(5) . .
C37 N2 C41 116.6(7) . .
C41 N2 Zn4 119.2(6) . .
O1 C1 O2 124.8(8) . .
O1 C1 C2 118.3(7) . .
O2 C1 C2 116.9(7) . .
C3 C2 C1 120.6(14) . .
C7 C2 C1 121.3(17) . .
C7 C2 C3 118(2) . .
C3A C2 C1 123.9(15) . .
C3A C2 C7A 118(2) . .
C7A C2 C1 118.2(16) . .
C2 C3 H3 120.3 . .
C4 C3 C2 119(3) . .
C4 C3 H3 120.3 . .
C3 C4 H4 120.1 . .
C3 C4 C5 120(3) . .
C5 C4 H4 120.1 . .
C4 C5 C8 118.2(14) . .
C6 C5 C4 117.5(17) . .
C6 C5 C8 123.8(13) . .
C4A C5 C8 123.3(16) . .
C4A C5 C6A 115(2) . .
C6A C5 C8 121.5(14) . .
C5 C6 H6 119.3 . .
C7 C6 C5 121(3) . .
C7 C6 H6 119.3 . .
C2 C7 H7 118.5 . .
C6 C7 C2 123(3) . .
C6 C7 H7 118.5 . .
C9 C8 C5 119.9(9) . .
C13 C8 C5 121.1(8) . .
C13 C8 C9 118.9(8) . .
C8 C9 H9A 119.2 . .
C8 C9 C10 121.5(9) . .
C10 C9 H9A 119.2 . .
C9 C10 H10 120.0 . .
C9 C10 C11 120.1(9) . .
C11 C10 H10 120.0 . .
C10 C11 C15 119.2(7) . .
C12 C11 C10 118.4(7) . .
C12 C11 C15 122.3(7) . .
C11 C12 H12 119.4 . .
C11 C12 C13 121.1(8) . .
C13 C12 H12 119.4 . .
C8 C13 C12 120.0(8) . .
C8 C13 C14 123.8(10) . .
C12 C13 C14 116.0(10) . .
C13 C14 H14A 109.5 . .
C13 C14 H14B 109.5 . .
C13 C14 H14C 109.5 . .
H14A C14 H14B 109.5 . .
H14A C14 H14C 109.5 . .
H14B C14 H14C 109.5 . .
O3 C15 O4 124.7(7) . .
O3 C15 C11 119.7(6) . .
O4 C15 C11 115.6(6) . .
O5 C16 C17 114.9(7) . .
O6 C16 O5 124.9(7) . .
O6 C16 C17 120.1(7) . .
C18 C17 C16 119.2(8) . .
C18 C17 C22 119.8(8) . .
C22 C17 C16 120.9(8) . .
C17 C18 H18 118.7 . .
C17 C18 C19 122.6(10) . .
C19 C18 H18 118.7 . .
C18 C19 H19 121.4 . .
C18 C19 C20 117.2(10) . .
C18 C19 C23 115.6(13) . .
C20 C19 H19 121.4 . .
C20 C19 C23 127.1(13) . .
C19 C20 C34 117.8(11) . .
C21 C20 C19 120.7(9) . .
C21 C20 C34 121.4(11) . .
C20 C21 H21 119.6 . .
C20 C21 C22 120.9(10) . .
C22 C21 H21 119.6 . .
C17 C22 H22 120.7 . .
C21 C22 C17 118.7(9) . .
C21 C22 H22 120.7 . .
C19 C23 H23A 109.5 . .
C19 C23 H23B 109.5 . .
C19 C23 H23C 109.5 . .
H23A C23 H23B 109.5 . .
H23A C23 H23C 109.5 . .
H23B C23 H23C 109.5 . .
N1 C24 H24 119.0 . .
N1 C24 C25 122.0(8) . .
C25 C24 H24 119.0 . .
C24 C25 H25 119.2 . .
C24 C25 C26 121.5(9) . .
C26 C25 H25 119.2 . .
C25 C26 C27 116.4(7) . .
C25 C26 C39 121.2(8) . .
C27 C26 C39 122.5(8) . .
C26 C27 C29 120.3(8) . .
C28 C27 C26 118.3(8) . .
C28 C27 C29 121.4(9) . .
N1 C28 C27 125.0(8) . .
N1 C28 H28 117.5 . .
C27 C28 H28 117.5 . .
C27 C29 H29A 109.5 . .
C27 C29 H29B 109.5 . .
C27 C29 H29C 109.5 . .
H29A C29 H29B 109.5 . .
H29A C29 H29C 109.5 . .
H29B C29 H29C 109.5 . .
O7 C30 O8 122.5(8) . .
O7 C30 C31 120.3(8) . .
O8 C30 C31 117.3(8) . .
C32 C31 C30 121.4(16) . .
C32 C31 C36 105.8(18) . .
C36 C31 C30 117.6(13) . .
C36A C31 C30 121.4(9) . .
C32A C31 C30 120.8(17) . .
C32A C31 C36A 112.1(19) . .
C31 C32 H32 122.5 . .
C31 C32 C33 115(3) . .
C33 C32 H32 122.5 . .
C32 C33 H33 117.0 . .
C34 C33 C32 126(4) . .
C34 C33 H33 117.0 . .
C33 C34 C20 120(3) . .
C33 C34 C35 114(3) . .
C35 C34 C20 118.7(14) . .
C35A C34 C20 120.5(11) . .
C33A C34 C20 121.4(19) . .
C33A C34 C35A 114.6(18) . .
C34 C35 H35 120.6 . .
C36 C35 C34 119(2) . .
C36 C35 H35 120.6 . .
C31 C36 H36 120.4 . .
C35 C36 C31 119(2) . .
C35 C36 H36 120.4 . .
N2 C37 H37 118.0 . .
N2 C37 C38 124.0(7) . .
C38 C37 H37 118.0 . .
C37 C38 C39 119.0(8) . .
C37 C38 C42 117.3(8) . .
C39 C38 C42 123.7(8) . .
C38 C39 C26 123.0(8) . .
C38 C39 C40 117.4(8) . .
C40 C39 C26 119.6(8) . .
C39 C40 H40 120.0 . .
C41 C40 C39 119.9(8) . .
C41 C40 H40 120.0 . .
N2 C41 C40 123.0(8) . .
N2 C41 H41 118.5 . .
C40 C41 H41 118.5 . .
C38 C42 H42A 109.5 . .
C38 C42 H42B 109.5 . .
C38 C42 H42C 109.5 . .
H42A C42 H42B 109.5 . .
H42A C42 H42C 109.5 . .
H42B C42 H42C 109.5 . .
O10 C43 O11 126.0(15) . .
O10 C43 C44 115.3(15) . .
O11 C43 C44 118.8(14) . .
C45 C44 C43 115.4(10) . .
C45 C44 C49 120.0 . .
C49 C44 C43 124.6(10) . .
C44 C45 H45 120.0 . .
C44 C45 C46 120.0 . .
C46 C45 H45 120.0 . .
C45 C46 H46 120.0 . .
C47 C46 C45 120.0 . .
C47 C46 H46 120.0 . .
C46 C47 C48 120.0 . .
C46 C47 C51 119.1(12) . .
C48 C47 C51 120.9(12) . .
C47 C48 C50 117.0(16) . .
C49 C48 C47 120.0 . .
C49 C48 C50 122.8(16) . .
C44 C49 H49 120.0 . .
C48 C49 C44 120.0 . .
C48 C49 H49 120.0 . .
C48 C50 H50A 107.0 . .
C48 C50 H50B 110.9 . .
C48 C50 H50C 110.5 . .
H50A C50 H50B 109.5 . .
H50A C50 H50C 109.5 . .
H50B C50 H50C 109.4 . .
C52 C51 C47 116.9(12) . .
C52 C51 C56 120.0 . .
C56 C51 C47 122.3(12) . .
C51 C52 H52 120.0 . .
C53 C52 C51 120.0 . .
C53 C52 H52 120.0 . .
C52 C53 H53 120.0 . .
C52 C53 C54 120.0 . .
C54 C53 H53 120.0 . .
C53 C54 C57 122.2(12) . .
C55 C54 C53 120.0 . .
C55 C54 C57 117.6(12) . .
C54 C55 H55 120.0 . .
C56 C55 C54 120.0 . .
C56 C55 H55 120.0 . .
C51 C56 H56 120.0 . .
C55 C56 C51 120.0 . .
C55 C56 H56 120.0 . .
O12 C57 O13 137(2) . .
O12 C57 C54 121.7(19) . .
O13 C57 C54 101.4(16) . .
O15A C58 O16 120(2) . .
O15A C58 C59 117.4(16) . .
O15B C58 C59 116.7(11) . .
O16 C58 O15B 122.1(12) . .
O16 C58 C59 119.5(9) . .
C58 C59 C64A 115.5(10) . .
C60 C59 C58 117.7(13) . .
C64 C59 C58 123.4(12) . .
C64 C59 C60 117.3(14) . .
C60A C59 C58 126.1(16) . .
C60A C59 C64A 118.3(16) . .
C59 C60 H60 120.1 . .
C61 C60 C59 120(2) . .
C61 C60 H60 120.1 . .
C60 C61 C62 115.0(19) . .
C60 C61 C65 122(2) . .
C65 C61 C62 122.5(19) . .
C63 C62 C61 117.4(14) . .
C63 C62 C66 121.2(13) . .
C66 C62 C61 119.7(12) . .
C66 C62 C63A 118.2(12) . .
C61A C62 C66 125.9(16) . .
C61A C62 C63A 115.3(15) . .
C62 C63 H63 118.5 . .
C62 C63 C64 123(2) . .
C64 C63 H63 118.5 . .
C59 C64 C63 125(2) . .
C59 C64 H64 117.5 . .
C63 C64 H64 117.5 . .
C61 C65 H65A 109.5 . .
C61 C65 H65B 109.5 . .
C61 C65 H65C 109.5 . .
H65A C65 H65B 109.5 . .
H65A C65 H65C 109.5 . .
H65B C65 H65C 109.5 . .
C67 C66 C62 123.9(12) . .
C67 C66 C71 116.6(18) . .
C71 C66 C62 119.5(16) . .
C67A C66 C62 121.1(11) . .
C71A C66 C62 116.6(17) . .
C71A C66 C67A 122.1(17) . .
C66 C67 H67 119.9 . .
C66 C67 C68 120(2) . .
C68 C67 H67 119.9 . .
C67 C68 H68 118.9 . .
C69 C68 C67 122(3) . .
C69 C68 H68 118.9 . .
C68 C69 C70 117.4(19) . .
C68 C69 C72 121.2(17) . .
C70 C69 C72 121.4(12) . .
C68A C69 C72 119.5(15) . .
C70A C69 C72 120.2(12) . .
C70A C69 C68A 120.3(18) . .
C69 C70 H70 119.2 . .
C71 C70 C69 122(2) . .
C71 C70 H70 119.2 . .
C66 C71 H71 119.1 . .
C70 C71 C66 122(3) . .
C70 C71 H71 119.1 . .
O17 C72 C69 117.6(7) . .
O18 C72 O17 121.1(7) . .
O18 C72 C69 121.3(7) . .
C66 C67A C65A 124.5(18) . .
C68A C67A C66 117.9(19) . .
C68A C67A C65A 116(2) . .
C69 C68A H68A 119.4 . .
C67A C68A C69 121(3) . .
C67A C68A H68A 119.4 . .
C66 C71A H71A 120.1 . .
C66 C71A C70A 120(3) . .
C70A C71A H71A 120.1 . .
C69 C70A C71A 119(2) . .
C69 C70A H70A 120.7 . .
C71A C70A H70A 120.7 . .
C59 C60A H60A 117.1 . .
C59 C60A C61A 126(3) . .
C61A C60A H60A 117.1 . .
C62 C61A C60A 127(3) . .
C62 C61A H61A 116.7 . .
C60A C61A H61A 116.7 . .
C62 C63A H63A 121.6 . .
C64A C63A C62 117(2) . .
C64A C63A H63A 121.6 . .
C59 C64A H64A 122.2 . .
C63A C64A C59 115.5(19) . .
C63A C64A H64A 122.2 . .
C67A C65A H65D 109.5 . .
C67A C65A H65E 109.5 . .
C67A C65A H65F 109.5 . .
H65D C65A H65E 109.5 . .
H65D C65A H65F 109.5 . .
H65E C65A H65F 109.5 . .
C34 C35A C23A 128.1(17) . .
C36A C35A C34 115.4(14) . .
C36A C35A C23A 116.1(17) . .
C31 C36A H36A 119.1 . .
C35A C36A C31 121.8(13) . .
C35A C36A H36A 119.1 . .
C31 C32A H32A 119.3 . .
C31 C32A C33A 121(3) . .
C33A C32A H32A 119.3 . .
C34 C33A C32A 118(3) . .
C34 C33A H33A 120.9 . .
C32A C33A H33A 120.9 . .
C35A C23A H23D 107.9 . .
C35A C23A H23E 111.1 . .
C35A C23A H23F 109.3 . .
H23D C23A H23E 109.5 . .
H23D C23A H23F 109.5 . .
H23E C23A H23F 109.5 . .
Zn5 O19 H19A 103.5 . .
Zn5 O19 H19B 82.9 . .
H19A O19 H19B 104.2 . .
C5 C4A H4A 116.1 . .
C3A C4A C5 128(3) . .
C3A C4A H4A 116.1 . .
C2 C3A H3A 120.4 . .
C4A C3A C2 119(3) . .
C4A C3A H3A 120.4 . .
C2 C7A H7A 120.3 . .
C6A C7A C2 119(3) . .
C6A C7A H7A 120.3 . .
C5 C6A H6A 119.9 . .
C7A C6A C5 120(3) . .
C7A C6A H6A 119.9 . .

loop_
_geom_bond_atom_site_label_1
_geom_bond_atom_site_label_2
_geom_bond_distance
_geom_bond_site_symmetry_2
Zn1 O3 2.121(5) .
Zn1 O3 2.122(5) 2
Zn1 O6 2.127(5) 1_565
Zn1 O6 2.127(5) 2_545
Zn1 O14 2.078(4) 2
Zn1 O14 2.078(4) .
Zn2 O4 1.930(5) .
Zn2 O5 1.910(5) 2_545
Zn2 O14 2.039(4) .
Zn2 O17 1.960(5) 2_656
Zn3 O2 1.940(5) 2_665
Zn3 O9 2.037(4) .
Zn3 O14 1.953(4) .
Zn3 N1 2.000(6) 1_455
Zn4 O1 2.067(6) 2_665
Zn4 O9 2.077(5) .
Zn4 O11 2.197(12) .
Zn4 O16 2.082(6) .
Zn4 N2 2.092(6) .
Zn5 O8 1.906(6) .
Zn5 O9 1.987(5) .
Zn5 O10 1.933(14) .
Zn5 O15A 2.07(3) .
Zn5 O15B 1.927(16) .
Zn5 O19 1.990(18) .
Zn5 H19B 2.0762 .
O1 C1 1.231(9) .
O2 C1 1.264(9) .
O3 C15 1.238(8) .
O4 C15 1.283(8) .
O5 C16 1.264(9) .
O6 C16 1.253(9) .
O7 C30 1.229(10) .
O8 C30 1.264(10) .
O9 H9 0.8762 .
O10 C43 1.21(2) .
O11 C43 1.221(19) .
O12 C57 1.155(16) .
O13 C57 1.219(16) .
O14 H14 0.8416 .
O15A C58 1.12(3) .
O15B C58 1.37(4) .
O16 C58 1.186(11) .
O17 C72 1.285(9) .
O18 C72 1.211(9) .
N1 C24 1.338(10) .
N1 C28 1.336(9) .
N2 C37 1.331(10) .
N2 C41 1.362(10) .
C1 C2 1.496(10) .
C2 C3 1.45(3) .
C2 C7 1.35(3) .
C2 C3A 1.35(3) .
C2 C7A 1.44(3) .
C3 H3 0.9300 .
C3 C4 1.36(3) .
C4 H4 0.9300 .
C4 C5 1.45(3) .
C5 C6 1.39(3) .
C5 C8 1.507(11) .
C5 C4A 1.33(3) .
C5 C6A 1.41(3) .
C6 H6 0.9300 .
C6 C7 1.34(4) .
C7 H7 0.9300 .
C8 C9 1.371(13) .
C8 C13 1.353(13) .
C9 H9A 0.9300 .
C9 C10 1.372(12) .
C10 H10 0.9300 .
C10 C11 1.381(11) .
C11 C12 1.361(11) .
C11 C15 1.491(10) .
C12 H12 0.9300 .
C12 C13 1.402(12) .
C13 C14 1.522(13) .
C14 H14A 0.9600 .
C14 H14B 0.9600 .
C14 H14C 0.9600 .
C16 C17 1.498(11) .
C17 C18 1.368(12) .
C17 C22 1.396(12) .
C18 H18 0.9300 .
C18 C19 1.382(13) .
C19 H19 0.9300 .
C19 C20 1.410(16) .
C19 C23 1.579(16) .
C20 C21 1.374(15) .
C20 C34 1.509(13) .
C21 H21 0.9300 .
C21 C22 1.391(12) .
C22 H22 0.9300 .
C23 H23A 0.9600 .
C23 H23B 0.9600 .
C23 H23C 0.9600 .
C24 H24 0.9300 .
C24 C25 1.352(11) .
C25 H25 0.9300 .
C25 C26 1.391(12) .
C26 C27 1.393(12) .
C26 C39 1.468(11) .
C27 C28 1.360(10) .
C27 C29 1.492(14) .
C28 H28 0.9300 .
C29 H29A 0.9600 .
C29 H29B 0.9600 .
C29 H29C 0.9600 .
C30 C31 1.503(12) .
C31 C32 1.41(3) .
C31 C36 1.44(3) .
C31 C36A 1.434(18) .
C31 C32A 1.25(3) .
C32 H32 0.9300 .
C32 C33 1.43(6) .
C33 H33 0.9300 .
C33 C34 1.25(5) .
C34 C35 1.44(3) .
C34 C35A 1.42(2) .
C34 C33A 1.39(4) .
C35 H35 0.9300 .
C35 C36 1.36(3) .
C36 H36 0.9300 .
C37 H37 0.9300 .
C37 C38 1.390(11) .
C38 C39 1.392(12) .
C38 C42 1.579(14) .
C39 C40 1.393(12) .
C40 H40 0.9300 .
C40 C41 1.375(12) .
C41 H41 0.9300 .
C42 H42A 0.9600 .
C42 H42B 0.9600 .
C42 H42C 0.9600 .
C43 C44 1.481(16) .
C44 C45 1.3900 .
C44 C49 1.3900 .
C45 H45 0.9300 .
C45 C46 1.3900 .
C46 H46 0.9300 .
C46 C47 1.3900 .
C47 C48 1.3900 .
C47 C51 1.497(12) .
C48 C49 1.3900 .
C48 C50 1.44(3) .
C49 H49 0.9300 .
C50 H50A 0.9599 .
C50 H50B 0.9600 .
C50 H50C 0.9595 .
C51 C52 1.3900 .
C51 C56 1.3900 .
C52 H52 0.9300 .
C52 C53 1.3900 .
C53 H53 0.9300 .
C53 C54 1.3900 .
C54 C55 1.3900 .
C54 C57 1.75(3) .
C55 H55 0.9300 .
C55 C56 1.3900 .
C56 H56 0.9300 .
C58 C59 1.485(11) .
C59 C60 1.47(3) .
C59 C64 1.29(2) .
C59 C60A 1.17(3) .
C59 C64A 1.54(2) .
C60 H60 0.9300 .
C60 C61 1.38(3) .
C61 C62 1.60(3) .
C61 C65 1.534(18) .
C62 C63 1.25(2) .
C62 C66 1.493(12) .
C62 C61A 1.15(3) .
C62 C63A 1.59(3) .
C63 H63 0.9300 .
C63 C64 1.37(2) .
C64 H64 0.9300 .
C65 H65A 0.9600 .
C65 H65B 0.9600 .
C65 H65C 0.9600 .
C66 C67 1.35(2) .
C66 C71 1.43(3) .
C66 C67A 1.45(2) .
C66 C71A 1.37(4) .
C67 H67 0.9300 .
C67 C68 1.41(4) .
C68 H68 0.9300 .
C68 C69 1.33(3) .
C69 C70 1.40(2) .
C69 C72 1.479(11) .
C69 C68A 1.43(3) .
C69 C70A 1.42(3) .
C70 H70 0.9300 .
C70 C71 1.32(4) .
C71 H71 0.9300 .
C67A C68A 1.39(3) .
C67A C65A 1.45(3) .
C68A H68A 0.9300 .
C71A H71A 0.9300 .
C71A C70A 1.44(3) .
C70A H70A 0.9300 .
C60A H60A 0.9300 .
C60A C61A 1.42(3) .
C61A H61A 0.9300 .
C63A H63A 0.9300 .
C63A C64A 1.41(3) .
C64A H64A 0.9300 .
C65A H65D 0.9600 .
C65A H65E 0.9600 .
C65A H65F 0.9600 .
C35A C36A 1.41(2) .
C35A C23A 1.540(17) .
C36A H36A 0.9300 .
C32A H32A 0.9300 .
C32A C33A 1.45(5) .
C33A H33A 0.9300 .
C23A H23D 0.9600 .
C23A H23E 0.9598 .
C23A H23F 0.9596 .
O19 H19A 0.8587 .
O19 H19B 0.8905 .
C4A H4A 0.9300 .
C4A C3A 1.32(3) .
C3A H3A 0.9300 .
C7A H7A 0.9300 .
C7A C6A 1.37(3) .
C6A H6A 0.9300 .

loop_
_geom_torsion_atom_site_label_1
_geom_torsion_atom_site_label_2
_geom_torsion_atom_site_label_3
_geom_torsion_atom_site_label_4
_geom_torsion
_geom_torsion_site_symmetry_1
_geom_torsion_site_symmetry_2
_geom_torsion_site_symmetry_3
_geom_torsion_site_symmetry_4
Zn1 O3 C15 O4 32.9(12) . . . .
Zn1 O3 C15 C11 -148.5(6) . . . .
Zn1 O6 C16 O5 0.7(13) 1_545 . . .
Zn1 O6 C16 C17 -178.4(5) 1_545 . . .
Zn2 O4 C15 O3 0.1(10) . . . .
Zn2 O4 C15 C11 -178.5(5) . . . .
Zn2 O5 C16 O6 -10.0(13) 2_545 . . .
Zn2 O5 C16 C17 169.1(5) 2_545 . . .
Zn2 O17 C72 O18 -8.7(11) 2_656 . . .
Zn2 O17 C72 C69 173.2(7) 2_656 . . .
Zn3 O2 C1 O1 -13.6(11) 2_665 . . .
Zn3 O2 C1 C2 168.2(5) 2_665 . . .
Zn3 N1 C24 C25 -176.3(7) 1_655 . . .
Zn3 N1 C28 C27 176.2(7) 1_655 . . .
Zn4 O1 C1 O2 -36.2(14) 2_665 . . .
Zn4 O1 C1 C2 142.0(7) 2_665 . . .
Zn4 O11 C43 O10 -17(3) . . . .
Zn4 O11 C43 C44 162.1(12) . . . .
Zn4 O12 C57 O13 -7(3) 2_566 . . .
Zn4 O12 C57 C54 171(2) 2_566 . . .
Zn4 O13 C57 O12 8(4) 2_566 . . .
Zn4 O13 C57 C54 -170.9(14) 2_566 . . .
Zn4 O16 C58 O15A 37(5) . . . .
Zn4 O16 C58 O15B -1(3) . . . .
Zn4 O16 C58 C59 -165.0(7) . . . .
Zn4 N2 C37 C38 -173.6(7) . . . .
Zn4 N2 C41 C40 176.8(9) . . . .
Zn5 O8 C30 O7 -15.7(13) . . . .
Zn5 O8 C30 C31 164.6(7) . . . .
Zn5 O10 C43 O11 10(3) . . . .
Zn5 O10 C43 C44 -169.1(10) . . . .
Zn5 O15A C58 O16 -39(8) . . . .
Zn5 O15A C58 C59 163(4) . . . .
Zn5 O15B C58 O16 31(5) . . . .
Zn5 O15B C58 C59 -164(2) . . . .
O1 C1 C2 C3A -158.4(15) . . . .
O1 C1 C2 C7A 26(2) . . . .
O2 C1 C2 C3 -6.6(14) . . . .
O2 C1 C2 C7 170(2) . . . .
O2 C1 C2 C3A 20.0(17) . . . .
O2 C1 C2 C7A -155.8(18) . . . .
O5 C16 C17 C18 13.6(12) . . . .
O5 C16 C17 C22 -163.5(8) . . . .
O6 C16 C17 C18 -167.3(9) . . . .
O6 C16 C17 C22 15.7(12) . . . .
O7 C30 C31 C32 -2(2) . . . .
O7 C30 C31 C36 -134.8(16) . . . .
O7 C30 C31 C36A 170.5(13) . . . .
O7 C30 C31 C32A 19(2) . . . .
O8 C30 C31 C32 177.7(18) . . . .
O8 C30 C31 C36 44.9(18) . . . .
O8 C30 C31 C36A -9.8(18) . . . .
O8 C30 C31 C32A -161.1(18) . . . .
O10 C43 C44 C45 -169.3(13) . . . .
O10 C43 C44 C49 11.7(19) . . . .
O11 C43 C44 C45 11.5(17) . . . .
O11 C43 C44 C49 -167.5(12) . . . .
O15A C58 C59 C60 177(5) . . . .
O15A C58 C59 C64 13(5) . . . .
O15B C58 C59 C60A 175(4) . . . .
O15B C58 C59 C64A -10(3) . . . .
O16 C58 C59 C60 18.7(17) . . . .
O16 C58 C59 C64 -146.2(17) . . . .
O16 C58 C59 C60A -20(2) . . . .
O16 C58 C59 C64A 155.1(15) . . . .
N1 C24 C25 C26 -1.2(15) . . . .
N2 C37 C38 C39 -4.4(15) . . . .
N2 C37 C38 C42 177.4(10) . . . .
C1 C2 C3 C4 -175.9(19) . . . .
C1 C2 C7 C6 178(3) . . . .
C1 C2 C3A C4A -176.6(19) . . . .
C1 C2 C7A C6A 174(3) . . . .
C2 C3 C4 C5 -2(4) . . . .
C2 C7A C6A C5 7(5) . . . .
C3 C2 C7 C6 -6(5) . . . .
C3 C4 C5 C6 -5(4) . . . .
C3 C4 C5 C8 -178(2) . . . .
C4 C5 C6 C7 7(4) . . . .
C4 C5 C8 C9 116.3(18) . . . .
C4 C5 C8 C13 -60(2) . . . .
C5 C6 C7 C2 -2(6) . . . .
C5 C8 C9 C10 -176.8(11) . . . .
C5 C8 C13 C12 176.0(10) . . . .
C5 C8 C13 C14 -9.1(19) . . . .
C5 C4A C3A C2 -2(4) . . . .
C6 C5 C8 C9 -56(2) . . . .
C6 C5 C8 C13 128(2) . . . .
C7 C2 C3 C4 8(3) . . . .
C8 C5 C6 C7 179(3) . . . .
C8 C5 C4A C3A -178(2) . . . .
C8 C5 C6A C7A 176(3) . . . .
C8 C9 C10 C11 1.1(19) . . . .
C9 C8 C13 C12 -0.6(17) . . . .
C9 C8 C13 C14 174.4(14) . . . .
C9 C10 C11 C12 -1.0(16) . . . .
C9 C10 C11 C15 174.5(10) . . . .
C10 C11 C12 C13 0.2(15) . . . .
C10 C11 C15 O3 22.0(11) . . . .
C10 C11 C15 O4 -159.3(8) . . . .
C11 C12 C13 C8 0.6(17) . . . .
C11 C12 C13 C14 -174.7(12) . . . .
C12 C11 C15 O3 -162.7(8) . . . .
C12 C11 C15 O4 16.0(11) . . . .
C13 C8 C9 C10 -0.3(18) . . . .
C15 C11 C12 C13 -175.1(9) . . . .
C16 C17 C18 C19 -179.4(10) . . . .
C16 C17 C22 C21 176.6(8) . . . .
C17 C18 C19 C20 3.2(18) . . . .
C17 C18 C19 C23 -178.2(17) . . . .
C18 C17 C22 C21 -0.5(14) . . . .
C18 C19 C20 C21 -1.4(18) . . . .
C18 C19 C20 C34 178.0(11) . . . .
C19 C20 C21 C22 -1.3(18) . . . .
C19 C20 C34 C33 -67(4) . . . .
C19 C20 C34 C35 81(2) . . . .
C19 C20 C34 C35A 134.5(17) . . . .
C19 C20 C34 C33A -68(2) . . . .
C20 C21 C22 C17 2.2(15) . . . .
C20 C34 C35 C36 -164(2) . . . .
C20 C34 C35A C36A -168.7(16) . . . .
C20 C34 C35A C23A 4(3) . . . .
C20 C34 C33A C32A -177(2) . . . .
C21 C20 C34 C33 112(4) . . . .
C21 C20 C34 C35 -99(2) . . . .
C21 C20 C34 C35A -46(2) . . . .
C21 C20 C34 C33A 112(2) . . . .
C22 C17 C18 C19 -2.3(16) . . . .
C23 C19 C20 C21 -179.8(19) . . . .
C23 C19 C20 C34 0(2) . . . .
C24 N1 C28 C27 0.9(12) . . . .
C24 C25 C26 C27 3.1(14) . . . .
C24 C25 C26 C39 -177.6(9) . . . .
C25 C26 C27 C28 -3.0(13) . . . .
C25 C26 C27 C29 178.8(10) . . . .
C25 C26 C39 C38 -71.0(13) . . . .
C25 C26 C39 C40 106.4(12) . . . .
C26 C27 C28 N1 1.1(13) . . . .
C26 C39 C40 C41 -178.3(10) . . . .
C27 C26 C39 C38 108.2(11) . . . .
C27 C26 C39 C40 -74.4(13) . . . .
C28 N1 C24 C25 -0.9(13) . . . .
C29 C27 C28 N1 179.3(10) . . . .
C30 C31 C32 C33 177(3) . . . .
C30 C31 C36 C35 -172(2) . . . .
C30 C31 C36A C35A -177.0(16) . . . .
C30 C31 C32A C33A -166(2) . . . .
C31 C32 C33 C34 17(7) . . . .
C31 C32A C33A C34 -21(4) . . . .
C32 C31 C36 C35 48(3) . . . .
C32 C33 C34 C20 165(4) . . . .
C32 C33 C34 C35 15(7) . . . .
C33 C34 C35 C36 -14(5) . . . .
C34 C20 C21 C22 179.3(10) . . . .
C34 C35 C36 C31 -20(4) . . . .
C34 C35A C36A C31 -13(3) . . . .
C36 C31 C32 C33 -46(4) . . . .
C37 N2 C41 C40 0.9(16) . . . .
C37 C38 C39 C26 -179.0(9) . . . .
C37 C38 C39 C40 3.6(15) . . . .
C38 C39 C40 C41 -0.8(17) . . . .
C39 C26 C27 C28 177.7(8) . . . .
C39 C26 C27 C29 -0.5(15) . . . .
C39 C40 C41 N2 -1.5(19) . . . .
C41 N2 C37 C38 2.1(14) . . . .
C42 C38 C39 C26 -1.0(16) . . . .
C42 C38 C39 C40 -178.4(11) . . . .
C43 C44 C45 C46 -179.0(11) . . . .
C43 C44 C49 C48 179.0(12) . . . .
C44 C45 C46 C47 0.0 . . . .
C45 C44 C49 C48 0.0 . . . .
C45 C46 C47 C48 0.0 . . . .
C45 C46 C47 C51 -179.7(13) . . . .
C46 C47 C48 C49 0.0 . . . .
C46 C47 C48 C50 175(2) . . . .
C46 C47 C51 C52 -55.2(14) . . . .
C46 C47 C51 C56 114.6(13) . . . .
C47 C48 C49 C44 0.0 . . . .
C47 C51 C52 C53 170.1(16) . . . .
C47 C51 C56 C55 -169.6(17) . . . .
C48 C47 C51 C52 125.0(11) . . . .
C48 C47 C51 C56 -65.1(16) . . . .
C49 C44 C45 C46 0.0 . . . .
C50 C48 C49 C44 -175(2) . . . .
C51 C47 C48 C49 179.7(13) . . . .
C51 C47 C48 C50 -5(2) . . . .
C51 C52 C53 C54 0.0 . . . .
C52 C51 C56 C55 0.0 . . . .
C52 C53 C54 C55 0.0 . . . .
C52 C53 C54 C57 175.8(18) . . . .
C53 C54 C55 C56 0.0 . . . .
C53 C54 C57 O12 -155(2) . . . .
C53 C54 C57 O13 24(2) . . . .
C54 C55 C56 C51 0.0 . . . .
C55 C54 C57 O12 21(3) . . . .
C55 C54 C57 O13 -160.6(16) . . . .
C56 C51 C52 C53 0.0 . . . .
C57 C54 C55 C56 -175.9(17) . . . .
C58 C59 C60 C61 180(2) . . . .
C58 C59 C64 C63 176.4(19) . . . .
C58 C59 C60A C61A -178(2) . . . .
C58 C59 C64A C63A -180(2) . . . .
C59 C60 C61 C62 4(4) . . . .
C59 C60 C61 C65 -179(3) . . . .
C59 C60A C61A C62 3(6) . . . .
C60 C59 C64 C63 11(3) . . . .
C60 C61 C62 C63 10(3) . . . .
C60 C61 C62 C66 175(2) . . . .
C61 C62 C63 C64 -14(3) . . . .
C61 C62 C66 C67 65(2) . . . .
C61 C62 C66 C71 -115(2) . . . .
C62 C63 C64 C59 4(4) . . . .
C62 C66 C67 C68 178(2) . . . .
C62 C66 C71 C70 178(2) . . . .
C62 C66 C67A C68A 179.4(17) . . . .
C62 C66 C67A C65A -15(3) . . . .
C62 C66 C71A C70A -178.0(19) . . . .
C62 C63A C64A C59 -5(3) . . . .
C63 C62 C66 C67 -130(2) . . . .
C63 C62 C66 C71 50(3) . . . .
C64 C59 C60 C61 -15(3) . . . .
C65 C61 C62 C63 -166(3) . . . .
C65 C61 C62 C66 -1(4) . . . .
C66 C62 C63 C64 -180(2) . . . .
C66 C62 C61A C60A 176(2) . . . .
C66 C62 C63A C64A -174(2) . . . .
C66 C67 C68 C69 4(4) . . . .
C66 C67A C68A C69 -4(3) . . . .
C66 C71A C70A C69 0(4) . . . .
C67 C66 C71 C70 -1(4) . . . .
C67 C68 C69 C70 -1(4) . . . .
C67 C68 C69 C72 179(2) . . . .
C68 C69 C70 C71 -3(3) . . . .
C68 C69 C72 O17 -160.4(19) . . . .
C68 C69 C72 O18 21(2) . . . .
C69 C70 C71 C66 5(4) . . . .
C70 C69 C72 O17 19.3(17) . . . .
C70 C69 C72 O18 -158.7(14) . . . .
C71 C66 C67 C68 -3(4) . . . .
C72 C69 C70 C71 177(2) . . . .
C72 C69 C68A C67A -177.6(18) . . . .
C72 C69 C70A C71A 179.4(18) . . . .
C67A C66 C71A C70A -3(4) . . . .
C68A C69 C72 O17 167.5(15) . . . .
C68A C69 C72 O18 -10.5(19) . . . .
C68A C69 C70A C71A 1(3) . . . .
C71A C66 C67A C68A 5(3) . . . .
C71A C66 C67A C65A 171(2) . . . .
C70A C69 C72 O17 -10.9(16) . . . .
C70A C69 C72 O18 171.0(13) . . . .
C70A C69 C68A C67A 1(3) . . . .
C60A C59 C64A C63A -4(3) . . . .
C61A C62 C66 C67A 141(3) . . . .
C61A C62 C66 C71A -45(3) . . . .
C61A C62 C63A C64A 14(4) . . . .
C63A C62 C66 C67A -30(2) . . . .
C63A C62 C66 C71A 144(2) . . . .
C63A C62 C61A C60A -13(5) . . . .
C64A C59 C60A C61A 7(4) . . . .
C65A C67A C68A C69 -170(2) . . . .
C35A C34 C33A C32A -18(4) . . . .
C36A C31 C32A C33A 40(3) . . . .
C32A C31 C36A C35A -23(3) . . . .
C33A C34 C35A C36A 32(3) . . . .
C33A C34 C35A C23A -155(3) . . . .
C23A C35A C36A C31 173(2) . . . .
C4A C5 C8 C9 90.5(19) . . . .
C4A C5 C8 C13 -86(2) . . . .
C4A C5 C6A C7A -10(4) . . . .
C3A C2 C7A C6A -2(4) . . . .
C7A C2 C3A C4A -1(3) . . . .
C6A C5 C8 C9 -96(2) . . . .
C6A C5 C8 C13 88(2) . . . .
C6A C5 C4A C3A 7(4) . . . .
